data_4116919
loop_
_publ_author_name
'F. Albert Cotton'
'Jiande Gu'
'Carlos A. Murillo'
'Daren J. Timmons'

_publ_section_title
;
 The First Dinuclear Complex of Palladium(III)
;
_journal_name_full 'Journal of the American Chemical Society'
_journal_page_first 13280
_journal_page_last 13281
_journal_paper_doi 10.1021/ja9832313
_journal_volume 120
_journal_year 1998
_chemical_formula_sum 'C28 H48 Cl2 N12 Pd2'
_chemical_formula_weight 836.48
_chemical_name_systematic
; 
 ? 
;
_space_group_IT_number 126
_symmetry_cell_setting tetragonal
_symmetry_space_group_name_Hall '-P 4a 2bc'
_symmetry_space_group_name_H-M 'P 4/n n c :2'
_atom_sites_solution_hydrogens geom
_atom_sites_solution_primary direct
_atom_sites_solution_secondary difmap
_audit_creation_method SHELXL
_cell_angle_alpha 90.00
_cell_angle_beta 90.00
_cell_angle_gamma 90.00
_cell_formula_units_Z 2
_cell_length_a 10.502(3)
_cell_length_b 10.502(3)
_cell_length_c 14.500(8)
_cell_measurement_reflns_used 190
_cell_measurement_temperature 213(2)
_cell_measurement_theta_max 20.6
_cell_measurement_theta_min 6.75
_cell_volume 1599.2(11)
_computing_cell_refinement MADNES
_computing_data_collection MADNES
_computing_data_reduction PROCOR
_computing_molecular_graphics 'SHELXTL V5 (SIEMENS)'
_computing_structure_refinement 'SHELXL-93 (Sheldrick, 1993)'
_computing_structure_solution 'SHELXS-86 (Sheldrick, 1990)'
_diffrn_ambient_temperature 293(2)
_diffrn_measurement_device 'Nonius FAST area detector'
_diffrn_measurement_method 'Ellipsoid-mask fitting'
_diffrn_radiation_monochromator graphite
_diffrn_radiation_source 'fine-focus sealed tube'
_diffrn_radiation_type MoK\a
_diffrn_radiation_wavelength 0.71073
_diffrn_reflns_av_R_equivalents 0.0611
_diffrn_reflns_av_sigmaI/netI 0.0262
_diffrn_reflns_limit_h_max 11
_diffrn_reflns_limit_h_min -11
_diffrn_reflns_limit_k_max 11
_diffrn_reflns_limit_k_min -10
_diffrn_reflns_limit_l_max 15
_diffrn_reflns_limit_l_min -15
_diffrn_reflns_number 5310
_diffrn_reflns_theta_max 22.51
_diffrn_reflns_theta_min 2.39
_diffrn_standards_number 'none (area detector data)'
_exptl_absorpt_coefficient_mu 1.334
_exptl_absorpt_correction_T_max 0.936
_exptl_absorpt_correction_T_min 0.559
_exptl_absorpt_correction_type multi-scan
_exptl_crystal_colour black
_exptl_crystal_density_diffrn 1.737
_exptl_crystal_description block
_exptl_crystal_F_000 852
_exptl_crystal_size_max 0.1
_exptl_crystal_size_mid 0.075
_exptl_crystal_size_min 0.05
_refine_diff_density_max 0.956
_refine_diff_density_min -0.304
_refine_diff_density_rms 0.095
_refine_ls_extinction_method none
_refine_ls_goodness_of_fit_all 1.392
_refine_ls_goodness_of_fit_obs 1.428
_refine_ls_hydrogen_treatment noref
_refine_ls_matrix_type full
_refine_ls_number_parameters 53
_refine_ls_number_reflns 533
_refine_ls_number_restraints 0
_refine_ls_restrained_S_all 1.399
_refine_ls_restrained_S_obs 1.428
_refine_ls_R_factor_all 0.0534
_refine_ls_R_factor_obs 0.0469
_refine_ls_shift/esd_max 0.000
_refine_ls_shift/esd_mean 0.000
_refine_ls_structure_factor_coef Fsqd
_refine_ls_weighting_details 'w=1/[\s^2^(Fo^2^)+(0.0000P)^2^+14.0706P] where P=(Fo^2^+2Fc^2^)/3'
_refine_ls_weighting_scheme calc
_refine_ls_wR_factor_all 0.0955
_refine_ls_wR_factor_obs 0.0917
_reflns_number_observed 479
_reflns_number_total 534
_reflns_observed_criterion >2sigma(I)
_cod_data_source_file ja9832313.cif
_cod_data_source_block xl
_cod_depositor_comments
;
The following automatic conversions were performed:

'_refine_ls_hydrogen_treatment' value 'NOREF' changed to 'noref'
according to the built-in table from CIF Core dictionary named
'cif_core.dic' version 2.4.1 from 2010-06-29.

Automatic conversion script
Id: cif_fix_values 1715 2011-07-08 13:25:40Z adriana 

The following automatic conversions were performed:

'_refine_ls_weighting_scheme' value 'calc
w=1/[\s^2^(Fo^2^)+(0.0000P)^2^+14.0706P] where P=(Fo^2^+2Fc^2^)/3'
was changed to 'calc'. New tag '_refine_ls_weighting_details' was
created. The value of the new tag was set to
'w=1/[\s^2^(Fo^2^)+(0.0000P)^2^+14.0706P] where P=(Fo^2^+2Fc^2^)/3'.

Automatic conversion script
Id: cif_fix_values 3143 2015-03-26 13:38:13Z robertas 
;
_cod_original_sg_symbol_H-M 'P 4/n n c'
_cod_database_code 4116919

loop_
_symmetry_equiv_pos_as_xyz
'x, y, z'
'-x+1/2, -y+1/2, z'
'-y+1/2, x, z'
'y, -x+1/2, z'
'-x+1/2, y, -z+1/2'
'x, -y+1/2, -z+1/2'
'y, x, -z+1/2'
'-y+1/2, -x+1/2, -z+1/2'
'-x, -y, -z'
'x-1/2, y-1/2, -z'
'y-1/2, -x, -z'
'-y, x-1/2, -z'
'x-1/2, -y, z-1/2'
'-x, y-1/2, z-1/2'
'-y, -x, z-1/2'
'y-1/2, x-1/2, z-1/2'

loop_
_atom_site_aniso_label
_atom_site_aniso_U_11
_atom_site_aniso_U_22
_atom_site_aniso_U_33
_atom_site_aniso_U_23
_atom_site_aniso_U_13
_atom_site_aniso_U_12
Pd1 0.0194(4) 0.0194(4) 0.0118(5) 0.000 0.000 0.000
Cl1 0.0333(13) 0.0333(13) 0.012(2) 0.000 0.000 0.000
N11 0.025(3) 0.025(3) 0.015(3) 0.000(3) 0.006(3) 0.006(3)
N13 0.038(3) 0.038(3) 0.027(4) 0.005(4) 0.005(4) 0.026(5)
C11 0.038(5) 0.038(5) 0.029(4) 0.013(4) 0.011(4) 0.015(4)
C12 0.046(6) 0.065(7) 0.049(6) 0.023(5) 0.026(5) 0.016(5)
C13 0.049(6) 0.060(6) 0.036(5) 0.006(5) 0.015(5) 0.029(5)
C17 0.025(3) 0.025(3) 0.021(5) 0.007(4) 0.007(4) -0.001(5)

loop_
_atom_site_label
_atom_site_type_symbol
_atom_site_fract_x
_atom_site_fract_y
_atom_site_fract_z
_atom_site_U_iso_or_equiv
_atom_site_thermal_displace_type
_atom_site_occupancy
_atom_site_calc_flag
_atom_site_refinement_flags
Pd1 Pd 0.2500 0.2500 0.66755(7) 0.0168(4) Uani 1 d S
Cl1 Cl 0.2500 0.2500 0.4969(2) 0.0261(8) Uani 1 d S
N11 N 0.4122(6) 0.1447(6) 0.6755(4) 0.0220(15) Uani 1 d .
N13 N 0.5200(5) -0.0200(5) 0.7500 0.034(2) Uani 1 d S
C11 C 0.5098(8) 0.1600(8) 0.6074(6) 0.035(2) Uani 1 d .
H11A H 0.5320(8) 0.2495(8) 0.6033(6) 0.042 Uiso 1 calc R
H11B H 0.4765(8) 0.1339(8) 0.5480(6) 0.042 Uiso 1 calc R
C12 C 0.6274(9) 0.0854(9) 0.6274(7) 0.053(3) Uani 1 d .
H12A H 0.6743(9) 0.0719(9) 0.5706(7) 0.064 Uiso 1 calc R
H12B H 0.6813(9) 0.1332(9) 0.6692(7) 0.064 Uiso 1 calc R
C13 C 0.5956(9) -0.0391(9) 0.6692(6) 0.048(3) Uani 1 d .
H13A H 0.5489(9) -0.0907(9) 0.6251(6) 0.058 Uiso 1 calc R
H13B H 0.6732(9) -0.0840(9) 0.6853(6) 0.058 Uiso 1 calc R
C17 C 0.4284(7) 0.0716(7) 0.7500 0.023(2) Uani 1 d S

loop_
_atom_type_symbol
_atom_type_description
_atom_type_scat_dispersion_real
_atom_type_scat_dispersion_imag
_atom_type_scat_source
C C 0.0033 0.0016 'International Tables Vol C Tables 4.2.6.8 and 6.1.1.4'
H H 0.0000 0.0000 'International Tables Vol C Tables 4.2.6.8 and 6.1.1.4'
N N 0.0061 0.0033 'International Tables Vol C Tables 4.2.6.8 and 6.1.1.4'
Cl Cl 0.1484 0.1585 'International Tables Vol C Tables 4.2.6.8 and 6.1.1.4'
Pd Pd -0.9988 1.0072 'International Tables Vol C Tables 4.2.6.8 and 6.1.1.4'

loop_
_geom_angle_atom_site_label_1
_geom_angle_atom_site_label_2
_geom_angle_atom_site_label_3
_geom_angle
_geom_angle_site_symmetry_1
_geom_angle_site_symmetry_3
_geom_angle_publ_flag
N11 Pd1 N11 89.81(2) . 3 y
N11 Pd1 N11 173.5(3) . 2 y
N11 Pd1 N11 89.82(2) 3 2 ?
N11 Pd1 N11 89.81(2) . 4 ?
N11 Pd1 N11 173.5(3) 3 4 ?
N11 Pd1 N11 89.81(2) 2 4 ?
N11 Pd1 Pd1 86.7(2) . 5_556 y
N11 Pd1 Pd1 86.7(2) 3 5_556 ?
N11 Pd1 Pd1 86.7(2) 2 5_556 ?
N11 Pd1 Pd1 86.7(2) 4 5_556 ?
N11 Pd1 Cl1 93.3(2) . . ?
N11 Pd1 Cl1 93.3(2) 3 . ?
N11 Pd1 Cl1 93.3(2) 2 . ?
N11 Pd1 Cl1 93.3(2) 4 . ?
Pd1 Pd1 Cl1 180.0 5_556 . ?
C17 N11 C11 122.0(6) . . ?
C17 N11 Pd1 117.7(5) . . ?
C11 N11 Pd1 120.0(5) . . ?
C17 N13 C13 119.5(4) . . ?
C17 N13 C13 119.5(4) . 8_556 ?
C13 N13 C13 121.0(9) . 8_556 ?
N11 C11 C12 113.6(6) . . ?
C13 C12 C11 110.9(8) . . ?
N13 C13 C12 109.7(7) . . ?
N11 C17 N11 120.4(9) 8_556 . y
N11 C17 N13 119.8(4) 8_556 . ?
N11 C17 N13 119.8(4) . . ?

loop_
_geom_bond_atom_site_label_1
_geom_bond_atom_site_label_2
_geom_bond_distance
_geom_bond_site_symmetry_2
_geom_bond_publ_flag
Pd1 Pd1 2.391(2) 5_556 y
Pd1 Cl1 2.474(4) . y
Pd1 N11 2.034(6) . y
Pd1 N11 2.034(6) 3 ?
Pd1 N11 2.034(6) 2 ?
Pd1 N11 2.034(6) 4 ?
N11 C17 1.336(7) . ?
N11 C11 1.433(9) . ?
N13 C17 1.359(12) . ?
N13 C13 1.430(9) . ?
N13 C13 1.430(9) 8_556 ?
C11 C12 1.490(12) . ?
C12 C13 1.479(12) . ?
C17 N11 1.336(7) 8_556 ?

loop_
_geom_torsion_atom_site_label_1
_geom_torsion_atom_site_label_2
_geom_torsion_atom_site_label_3
_geom_torsion_atom_site_label_4
_geom_torsion
_geom_torsion_site_symmetry_3
_geom_torsion_site_symmetry_4
_geom_torsion_publ_flag
N11 Pd1 Pd1 N11 -24.0(3) 5_556 8_556 y
